data_1504986
loop_
_publ_author_name
'Rigby, James H.'
'Laurent, St\'ephane B'
'Kamal, Zeeshan'
'Heeg, Mary Jane'

_publ_section_title
;
 Chromium(0)-promoted [6pi + 2pi] cycloadditions of allenes with
 cycloheptatriene.
;
_journal_issue 24
_journal_name_full 'Organic letters'
_journal_page_first 5609
_journal_page_last 5612
_journal_paper_doi 10.1021/ol802401a
_journal_volume 10
_journal_year 2008
_chemical_formula_sum 'C24 H21 N O4'
_chemical_formula_weight 387.42
_chemical_name_systematic
; 
 ? 
;
_space_group_IT_number 14
_symmetry_cell_setting monoclinic
_symmetry_space_group_name_Hall '-P 2ybc'
_symmetry_space_group_name_H-M 'P 1 21/c 1'
_atom_sites_solution_hydrogens geom
_atom_sites_solution_primary direct
_atom_sites_solution_secondary difmap
_audit_creation_method SHELXL-97
_cell_angle_alpha 90.00
_cell_angle_beta 102.402(4)
_cell_angle_gamma 90.00
_cell_formula_units_Z 4
_cell_length_a 21.6415(15)
_cell_length_b 7.7284(5)
_cell_length_c 11.7898(8)
_cell_measurement_reflns_used 3750
_cell_measurement_temperature 100(2)
_cell_measurement_theta_max 25.9
_cell_measurement_theta_min 2.9
_cell_volume 1925.9(2)
_computing_cell_refinement 'Bruker APEX2'
_computing_data_collection 'Bruker APEX2'
_computing_data_reduction 'Bruker APEX2'
_computing_molecular_graphics SHELXTL-Plus
_computing_publication_material SHELXL-97
_computing_structure_refinement 'SHELXL-97 (Sheldrick, 1997)'
_computing_structure_solution 'SHELXS-97 (Sheldrick, 1990)'
_diffrn_ambient_temperature 100(2)
_diffrn_measured_fraction_theta_full 0.998
_diffrn_measured_fraction_theta_max 0.992
_diffrn_measurement_method 'Bruker APEX2'
_diffrn_radiation_monochromator graphite
_diffrn_radiation_source 'fine-focus sealed tube'
_diffrn_radiation_type MoK\a
_diffrn_radiation_wavelength 0.71073
_diffrn_reflns_av_R_equivalents 0.0785
_diffrn_reflns_av_sigmaI/netI 0.0643
_diffrn_reflns_limit_h_max 28
_diffrn_reflns_limit_h_min -28
_diffrn_reflns_limit_k_max 10
_diffrn_reflns_limit_k_min 0
_diffrn_reflns_limit_l_max 15
_diffrn_reflns_limit_l_min 0
_diffrn_reflns_number 42496
_diffrn_reflns_theta_full 28.30
_diffrn_reflns_theta_max 28.40
_diffrn_reflns_theta_min 1.93
_exptl_absorpt_coefficient_mu 0.091
_exptl_absorpt_correction_T_max 0.9946
_exptl_absorpt_correction_T_min 0.9741
_exptl_absorpt_correction_type multi-scan
_exptl_absorpt_process_details 'SADABS, Sheldrick, 1997'
_exptl_crystal_colour 'pale yellow'
_exptl_crystal_density_diffrn 1.336
_exptl_crystal_density_method 'not measured'
_exptl_crystal_description plates
_exptl_crystal_F_000 816
_exptl_crystal_size_max 0.29
_exptl_crystal_size_mid 0.17
_exptl_crystal_size_min 0.06
_refine_diff_density_max 0.271
_refine_diff_density_min -0.226
_refine_diff_density_rms 0.050
_refine_ls_extinction_method none
_refine_ls_goodness_of_fit_ref 0.948
_refine_ls_hydrogen_treatment constr
_refine_ls_matrix_type full
_refine_ls_number_parameters 262
_refine_ls_number_reflns 4793
_refine_ls_number_restraints 0
_refine_ls_restrained_S_all 0.948
_refine_ls_R_factor_all 0.0996
_refine_ls_R_factor_gt 0.0515
_refine_ls_shift/su_max 0.000
_refine_ls_shift/su_mean 0.000
_refine_ls_structure_factor_coef Fsqd
_refine_ls_weighting_details 'calc w=1/[\s^2^(Fo^2^)+(0.0742P)^2^+0.0000P] where P=(Fo^2^+2Fc^2^)/3'
_refine_ls_weighting_scheme calc
_refine_ls_wR_factor_gt 0.1156
_refine_ls_wR_factor_ref 0.1332
_reflns_number_gt 3034
_reflns_number_total 4793
_reflns_threshold_expression >2sigma(I)
_cod_data_source_file ol802401a_si_002.cif
_cod_data_source_block hste
_cod_depositor_comments
;
The following automatic conversions were performed:

'_exptl_absorpt_correction_type' value 'Multi-scan' changed to
'multi-scan' according to
/home/saulius/struct/CIF-dictionaries/cif_core.dic dictionary named
'cif_core.dic' version 2.4.1 from 2010-06-29.

Automatic conversion script
Id: cif_fix_values 1715 2011-07-08 13:25:40Z adriana 
;
_cod_original_sg_symbol_H-M P21/c
_cod_database_code 1504986

loop_
_symmetry_equiv_pos_as_xyz
'x, y, z'
'-x, y+1/2, -z+1/2'
'-x, -y, -z'
'x, -y-1/2, z-1/2'

loop_
_atom_site_label
_atom_site_type_symbol
_atom_site_fract_x
_atom_site_fract_y
_atom_site_fract_z
_atom_site_U_iso_or_equiv
_atom_site_adp_type
_atom_site_occupancy
_atom_site_symmetry_multiplicity
_atom_site_calc_flag
_atom_site_refinement_flags
C1 C 0.14197(8) 0.6709(2) 0.06244(14) 0.0213(4) Uani 1 1 d .
H1 H 0.0979 0.6238 0.0424 0.026 Uiso 1 1 calc R
C2 C 0.14391(8) 0.8313(2) 0.13482(14) 0.0238(4) Uani 1 1 d .
H2 H 0.1112 0.8431 0.1765 0.029 Uiso 1 1 calc R
C3 C 0.18624(8) 0.9593(2) 0.14752(15) 0.0272(4) Uani 1 1 d .
H3 H 0.1791 1.0512 0.1966 0.033 Uiso 1 1 calc R
C4 C 0.24194(8) 0.9790(2) 0.09705(15) 0.0285(4) Uani 1 1 d .
H4 H 0.2631 1.0871 0.1101 0.034 Uiso 1 1 calc R
C5 C 0.26682(9) 0.8638(3) 0.03484(16) 0.0284(4) Uani 1 1 d .
H5 H 0.3051 0.8960 0.0135 0.034 Uiso 1 1 calc R
C6 C 0.24042(8) 0.6886(2) -0.00486(15) 0.0237(4) Uani 1 1 d .
H6 H 0.2599 0.6481 -0.0697 0.028 Uiso 1 1 calc R
C7 C 0.24960(8) 0.5461(2) 0.09112(14) 0.0217(4) Uani 1 1 d .
H7 H 0.2559 0.4328 0.0544 0.026 Uiso 1 1 calc R
C8 C 0.18683(7) 0.5377(2) 0.13232(14) 0.0197(4) Uani 1 1 d .
C9 C 0.16779(8) 0.6937(2) -0.04777(14) 0.0243(4) Uani 1 1 d .
H9A H 0.1540 0.8056 -0.0858 0.029 Uiso 1 1 calc R
H9B H 0.1532 0.5988 -0.1035 0.029 Uiso 1 1 calc R
C10 C 0.17830(8) 0.4314(2) 0.21734(14) 0.0206(4) Uani 1 1 d .
H10 H 0.2135 0.3585 0.2466 0.025 Uiso 1 1 calc R
C11 C 0.30440(8) 0.5740(3) 0.19309(14) 0.0249(4) Uani 1 1 d .
H11A H 0.2979 0.6811 0.2352 0.030 Uiso 1 1 calc R
H11B H 0.3080 0.4754 0.2477 0.030 Uiso 1 1 calc R
C12 C 0.12457(8) 0.4065(2) 0.27375(14) 0.0194(4) Uani 1 1 d .
C13 C 0.13396(8) 0.2987(2) 0.37159(14) 0.0224(4) Uani 1 1 d .
H13 H 0.1733 0.2404 0.3954 0.027 Uiso 1 1 calc R
C14 C 0.08713(8) 0.2750(2) 0.43466(15) 0.0249(4) Uani 1 1 d .
H14 H 0.0948 0.2017 0.5009 0.030 Uiso 1 1 calc R
C15 C 0.02971(8) 0.3576(2) 0.40119(15) 0.0259(4) Uani 1 1 d .
H15 H -0.0022 0.3422 0.4445 0.031 Uiso 1 1 calc R
C16 C 0.01868(8) 0.4633(2) 0.30398(16) 0.0273(4) Uani 1 1 d .
H16 H -0.0210 0.5195 0.2802 0.033 Uiso 1 1 calc R
C17 C 0.06526(8) 0.4875(2) 0.24143(15) 0.0253(4) Uani 1 1 d .
H17 H 0.0569 0.5606 0.1751 0.030 Uiso 1 1 calc R
O1 O 0.36189(5) 0.58849(16) 0.14697(10) 0.0246(3) Uani 1 1 d .
C18 C 0.41602(8) 0.5841(2) 0.22623(14) 0.0204(4) Uani 1 1 d .
O2 O 0.41948(5) 0.56274(17) 0.32919(10) 0.0258(3) Uani 1 1 d .
C19 C 0.47238(8) 0.6102(2) 0.17375(14) 0.0193(4) Uani 1 1 d .
C20 C 0.53138(8) 0.5595(2) 0.23765(14) 0.0211(4) Uani 1 1 d .
H20 H 0.5344 0.5033 0.3103 0.025 Uiso 1 1 calc R
C21 C 0.58566(8) 0.5900(2) 0.19633(14) 0.0212(4) Uani 1 1 d .
H21 H 0.6259 0.5538 0.2390 0.025 Uiso 1 1 calc R
C22 C 0.57945(8) 0.6744(2) 0.09143(14) 0.0198(4) Uani 1 1 d .
C23 C 0.52151(8) 0.7257(2) 0.02514(14) 0.0216(4) Uani 1 1 d .
H23 H 0.5189 0.7831 -0.0470 0.026 Uiso 1 1 calc R
C24 C 0.46756(8) 0.6914(2) 0.06652(14) 0.0208(4) Uani 1 1 d .
H24 H 0.4272 0.7232 0.0219 0.025 Uiso 1 1 calc R
N1 N 0.63734(7) 0.71606(19) 0.04964(12) 0.0238(3) Uani 1 1 d .
O3 O 0.68867(6) 0.68168(19) 0.11311(11) 0.0315(3) Uani 1 1 d .
O4 O 0.63126(6) 0.78423(19) -0.04598(11) 0.0345(3) Uani 1 1 d .

loop_
_atom_site_aniso_label
_atom_site_aniso_U_11
_atom_site_aniso_U_22
_atom_site_aniso_U_33
_atom_site_aniso_U_23
_atom_site_aniso_U_13
_atom_site_aniso_U_12
C1 0.0201(9) 0.0223(9) 0.0224(9) 0.0025(8) 0.0067(7) -0.0016(7)
C2 0.0247(9) 0.0250(10) 0.0223(9) 0.0037(8) 0.0062(7) 0.0041(8)
C3 0.0315(10) 0.0219(10) 0.0283(10) -0.0014(8) 0.0066(8) 0.0028(8)
C4 0.0278(10) 0.0224(10) 0.0348(11) 0.0028(8) 0.0055(8) -0.0042(8)
C5 0.0237(10) 0.0303(11) 0.0320(10) 0.0082(9) 0.0077(8) -0.0044(8)
C6 0.0258(10) 0.0287(10) 0.0190(9) 0.0021(8) 0.0103(7) 0.0001(8)
C7 0.0228(9) 0.0222(9) 0.0219(9) -0.0001(7) 0.0090(7) 0.0000(7)
C8 0.0177(9) 0.0208(9) 0.0207(8) -0.0019(7) 0.0044(7) -0.0019(7)
C9 0.0289(10) 0.0236(9) 0.0195(9) 0.0009(7) 0.0031(7) -0.0004(8)
C10 0.0197(9) 0.0190(9) 0.0233(9) 0.0007(7) 0.0048(7) 0.0013(7)
C11 0.0198(9) 0.0337(10) 0.0228(9) 0.0038(8) 0.0085(7) -0.0022(8)
C12 0.0223(9) 0.0162(8) 0.0202(8) -0.0021(7) 0.0059(7) -0.0030(7)
C13 0.0219(9) 0.0219(9) 0.0229(9) 0.0000(8) 0.0039(7) 0.0002(7)
C14 0.0295(10) 0.0259(10) 0.0196(9) 0.0019(8) 0.0060(8) -0.0036(8)
C15 0.0242(10) 0.0289(10) 0.0268(9) -0.0032(8) 0.0105(8) -0.0058(8)
C16 0.0189(9) 0.0290(10) 0.0346(10) 0.0031(9) 0.0071(8) -0.0009(8)
C17 0.0223(9) 0.0267(10) 0.0276(10) 0.0070(8) 0.0067(8) -0.0003(8)
O1 0.0181(6) 0.0345(7) 0.0225(6) 0.0045(6) 0.0072(5) -0.0023(5)
C18 0.0227(9) 0.0169(8) 0.0218(9) -0.0007(7) 0.0050(7) -0.0004(7)
O2 0.0269(7) 0.0320(8) 0.0196(6) 0.0031(6) 0.0075(5) -0.0011(6)
C19 0.0220(9) 0.0160(8) 0.0208(8) -0.0032(7) 0.0066(7) -0.0011(7)
C20 0.0259(9) 0.0207(9) 0.0170(8) 0.0006(7) 0.0053(7) 0.0009(8)
C21 0.0187(9) 0.0240(9) 0.0212(9) -0.0034(8) 0.0046(7) 0.0008(7)
C22 0.0197(9) 0.0209(9) 0.0211(9) -0.0064(7) 0.0096(7) -0.0040(7)
C23 0.0253(9) 0.0208(9) 0.0196(8) 0.0005(7) 0.0069(7) -0.0030(7)
C24 0.0203(9) 0.0218(9) 0.0195(8) -0.0009(7) 0.0026(7) -0.0003(7)
N1 0.0223(8) 0.0273(8) 0.0234(8) -0.0051(7) 0.0082(6) -0.0037(7)
O3 0.0193(7) 0.0455(9) 0.0292(7) -0.0033(6) 0.0045(6) -0.0012(6)
O4 0.0324(7) 0.0470(9) 0.0262(7) 0.0100(7) 0.0111(6) -0.0048(7)

loop_
_atom_type_symbol
_atom_type_description
_atom_type_scat_dispersion_real
_atom_type_scat_dispersion_imag
_atom_type_scat_source
C C 0.0033 0.0016 'International Tables Vol C Tables 4.2.6.8 and 6.1.1.4'
H H 0.0000 0.0000 'International Tables Vol C Tables 4.2.6.8 and 6.1.1.4'
N N 0.0061 0.0033 'International Tables Vol C Tables 4.2.6.8 and 6.1.1.4'
O O 0.0106 0.0060 'International Tables Vol C Tables 4.2.6.8 and 6.1.1.4'

loop_
_geom_angle_atom_site_label_1
_geom_angle_atom_site_label_2
_geom_angle_atom_site_label_3
_geom_angle
C2 C1 C8 108.23(14)
C2 C1 C9 114.67(15)
C8 C1 C9 103.27(13)
C3 C2 C1 127.65(16)
C2 C3 C4 129.59(17)
C5 C4 C3 128.17(18)
C4 C5 C6 126.76(17)
C5 C6 C9 111.75(15)
C5 C6 C7 115.38(14)
C9 C6 C7 102.56(13)
C11 C7 C8 110.48(13)
C11 C7 C6 115.59(14)
C8 C7 C6 105.98(13)
C10 C8 C1 130.01(15)
C10 C8 C7 122.35(15)
C1 C8 C7 107.61(13)
C1 C9 C6 104.49(13)
C8 C10 C12 131.91(16)
O1 C11 C7 107.42(13)
C13 C12 C17 116.78(15)
C13 C12 C10 117.43(15)
C17 C12 C10 125.73(15)
C14 C13 C12 121.62(16)
C15 C14 C13 120.10(16)
C14 C15 C16 119.65(16)
C17 C16 C15 120.32(17)
C16 C17 C12 121.52(16)
C18 O1 C11 115.24(12)
O2 C18 O1 124.18(15)
O2 C18 C19 123.56(15)
O1 C18 C19 112.26(13)
C20 C19 C24 119.89(15)
C20 C19 C18 118.23(14)
C24 C19 C18 121.80(15)
C21 C20 C19 120.68(15)
C22 C21 C20 117.99(16)
C21 C22 C23 122.91(15)
C21 C22 N1 118.44(15)
C23 C22 N1 118.63(15)
C24 C23 C22 118.43(15)
C23 C24 C19 120.07(16)
O4 N1 O3 123.92(14)
O4 N1 C22 117.99(14)
O3 N1 C22 118.08(14)

loop_
_geom_bond_atom_site_label_1
_geom_bond_atom_site_label_2
_geom_bond_distance
C1 C2 1.500(2)
C1 C8 1.529(2)
C1 C9 1.531(2)
C2 C3 1.335(2)
C3 C4 1.462(2)
C4 C5 1.338(3)
C5 C6 1.505(3)
C6 C9 1.545(2)
C6 C7 1.561(2)
C7 C11 1.512(2)
C7 C8 1.539(2)
C8 C10 1.339(2)
C10 C12 1.471(2)
C11 O1 1.4651(19)
C12 C13 1.402(2)
C12 C17 1.405(2)
C13 C14 1.392(2)
C14 C15 1.377(2)
C15 C16 1.386(3)
C16 C17 1.384(2)
O1 C18 1.3330(19)
C18 O2 1.2113(18)
C18 C19 1.495(2)
C19 C20 1.392(2)
C19 C24 1.395(2)
C20 C21 1.385(2)
C21 C22 1.379(2)
C22 C23 1.386(2)
C22 N1 1.477(2)
C23 C24 1.384(2)
N1 O4 1.2256(18)
N1 O3 1.2279(18)

loop_
_geom_torsion_atom_site_label_1
_geom_torsion_atom_site_label_2
_geom_torsion_atom_site_label_3
_geom_torsion_atom_site_label_4
_geom_torsion
C8 C1 C2 C3 82.9(2)
C9 C1 C2 C3 -31.8(2)
C1 C2 C3 C4 -0.8(3)
C2 C3 C4 C5 -7.2(3)
C3 C4 C5 C6 4.3(3)
C4 C5 C6 C9 41.2(2)
C4 C5 C6 C7 -75.5(2)
C5 C6 C7 C11 -24.5(2)
C9 C6 C7 C11 -146.26(15)
C5 C6 C7 C8 98.20(17)
C9 C6 C7 C8 -23.53(17)
C2 C1 C8 C10 79.8(2)
C9 C1 C8 C10 -158.24(18)
C2 C1 C8 C7 -98.33(15)
C9 C1 C8 C7 23.62(17)
C11 C7 C8 C10 -52.3(2)
C6 C7 C8 C10 -178.18(15)
C11 C7 C8 C1 126.04(15)
C6 C7 C8 C1 0.13(17)
C2 C1 C9 C6 78.73(18)
C8 C1 C9 C6 -38.79(17)
C5 C6 C9 C1 -85.53(17)
C7 C6 C9 C1 38.64(17)
C1 C8 C10 C12 -0.9(3)
C7 C8 C10 C12 177.00(16)
C8 C7 C11 O1 -177.50(13)
C6 C7 C11 O1 -57.19(19)
C8 C10 C12 C13 -171.86(18)
C8 C10 C12 C17 5.1(3)
C17 C12 C13 C14 -0.9(2)
C10 C12 C13 C14 176.35(15)
C12 C13 C14 C15 0.3(3)
C13 C14 C15 C16 0.5(3)
C14 C15 C16 C17 -0.7(3)
C15 C16 C17 C12 0.1(3)
C13 C12 C17 C16 0.7(3)
C10 C12 C17 C16 -176.32(16)
C7 C11 O1 C18 -169.10(14)
C11 O1 C18 O2 3.0(2)
C11 O1 C18 C19 -176.54(14)
O2 C18 C19 C20 19.0(2)
O1 C18 C19 C20 -161.47(15)
O2 C18 C19 C24 -157.58(17)
O1 C18 C19 C24 21.9(2)
C24 C19 C20 C21 0.5(2)
C18 C19 C20 C21 -176.12(15)
C19 C20 C21 C22 1.1(3)
C20 C21 C22 C23 -1.6(3)
C20 C21 C22 N1 176.72(15)
C21 C22 C23 C24 0.4(3)
N1 C22 C23 C24 -177.91(14)
C22 C23 C24 C19 1.3(2)
C20 C19 C24 C23 -1.8(2)
C18 C19 C24 C23 174.77(15)
C21 C22 N1 O4 176.85(16)
C23 C22 N1 O4 -4.8(2)
C21 C22 N1 O3 -3.7(2)
C23 C22 N1 O3 174.61(15)
